data_4313726
loop_
_publ_author_name
'Jan Taraba'
'Zdirad Zak'

_publ_section_title
;
 Diphenyldichlorophosphonium Trichloride-Chlorine Solvate 1:1,
 [PPh2Cl2]+Cl3-.Cl2: An Ionic Form of Diphenyltrichlorophosphorane.
 Crystal Structures of [PPh2Cl2]+Cl3-.Cl2 and [(PPh2Cl2)+]2[InCl5]2-
;
_journal_name_full 'Inorganic Chemistry'
_journal_page_first 3591
_journal_page_last 3594
_journal_paper_doi 10.1021/ic034091n
_journal_volume 42
_journal_year 2003
_chemical_formula_moiety '[PPh~2Cl~2]^+[Cl~3]^-.Cl~2'
_chemical_formula_sum 'C12 H10 Cl5.73 P'
_chemical_formula_weight 388.30
_chemical_name_systematic
; 
 Diphenyldichlorophosphonium trichloride chlorine solvate 1:1
;
_space_group_IT_number 12
_symmetry_cell_setting monoclinic
_symmetry_space_group_name_Hall '-C 2y'
_symmetry_space_group_name_H-M 'C 1 2/m 1'
_atom_sites_solution_hydrogens geom
_atom_sites_solution_primary direct
_atom_sites_solution_secondary difmap
_audit_creation_method SHELXL-97
_cell_angle_alpha 90.00
_cell_angle_beta 93.09(3)
_cell_angle_gamma 90.00
_cell_formula_units_Z 4
_cell_length_a 22.689(5)
_cell_length_b 8.800(2)
_cell_length_c 7.994(2)
_cell_measurement_temperature 120(2)
_cell_volume 1593.8(6)
_computing_data_collection 'KUMA Crysalis'
_computing_structure_refinement 'SHELXL-97 (Sheldrick, 1997)'
_computing_structure_solution 'SHELXS-97 (Sheldrick, 1990)'
_diffrn_ambient_temperature 120(2)
_diffrn_detector_area_resol_mean '0.06 mm'
_diffrn_measured_fraction_theta_full 0.493
_diffrn_measured_fraction_theta_max 0.493
_diffrn_measurement_device_type 'KUMA KM-4 CCD'
_diffrn_measurement_method omega-scan
_diffrn_radiation_monochromator graphite
_diffrn_radiation_source 'fine-focus sealed tube'
_diffrn_radiation_type MoK\a
_diffrn_radiation_wavelength 0.71073
_diffrn_reflns_av_R_equivalents 0.0491
_diffrn_reflns_av_sigmaI/netI 0.0415
_diffrn_reflns_limit_h_max 24
_diffrn_reflns_limit_h_min -26
_diffrn_reflns_limit_k_max 10
_diffrn_reflns_limit_k_min -9
_diffrn_reflns_limit_l_max 9
_diffrn_reflns_limit_l_min -9
_diffrn_reflns_number 4503
_diffrn_reflns_theta_full 24.98
_diffrn_reflns_theta_max 24.98
_diffrn_reflns_theta_min 3.56
_diffrn_standards_decay_% none
_exptl_absorpt_coefficient_mu 1.114
_exptl_absorpt_correction_T_max 0.8967
_exptl_absorpt_correction_T_min 0.8079
_exptl_absorpt_correction_type psi-scan
_exptl_crystal_colour yellowish
_exptl_crystal_density_diffrn 1.618
_exptl_crystal_density_method 'not measured'
_exptl_crystal_description prism
_exptl_crystal_F_000 778
_exptl_crystal_size_max 0.20
_exptl_crystal_size_mid 0.10
_exptl_crystal_size_min 0.10
_refine_diff_density_max 1.341
_refine_diff_density_min -0.530
_refine_diff_density_rms 0.102
_refine_ls_extinction_method none
_refine_ls_goodness_of_fit_ref 1.072
_refine_ls_hydrogen_treatment mixed
_refine_ls_matrix_type full
_refine_ls_number_parameters 104
_refine_ls_number_reflns 1483
_refine_ls_number_restraints 0
_refine_ls_restrained_S_all 1.072
_refine_ls_R_factor_all 0.0567
_refine_ls_R_factor_gt 0.0480
_refine_ls_shift/su_max 0.001
_refine_ls_shift/su_mean 0.000
_refine_ls_structure_factor_coef Fsqd
_refine_ls_weighting_details 'w=1/[\s^2^(Fo^2^)+(0.0650P)^2^+5.8050P] where P=(Fo^2^+2Fc^2^)/3'
_refine_ls_weighting_scheme calc
_refine_ls_wR_factor_gt 0.1176
_refine_ls_wR_factor_ref 0.1236
_reflns_number_gt 1313
_reflns_number_total 1483
_reflns_threshold_expression >2sigma(I)
_cod_data_source_file ic034091nsi20030328_083113.cif
_cod_data_source_block vitek1c
_cod_depositor_comments
;
The following automatic conversions were performed:

'_refine_ls_weighting_scheme' value 'calc
w=1/[\s^2^(Fo^2^)+(0.0650P)^2^+5.8050P] where P=(Fo^2^+2Fc^2^)/3' was
changed to 'calc'. New tag '_refine_ls_weighting_details' was
created. The value of the new tag was set to
'w=1/[\s^2^(Fo^2^)+(0.0650P)^2^+5.8050P] where P=(Fo^2^+2Fc^2^)/3'.

Automatic conversion script
Id: cif_fix_values 3143 2015-03-26 13:38:13Z robertas 
;
_cod_database_code 4313726

loop_
_symmetry_equiv_pos_as_xyz
'x, y, z'
'-x, y, -z'
'x+1/2, y+1/2, z'
'-x+1/2, y+1/2, -z'
'-x, -y, -z'
'x, -y, z'
'-x+1/2, -y+1/2, -z'
'x+1/2, -y+1/2, z'

loop_
_atom_site_label
_atom_site_type_symbol
_atom_site_fract_x
_atom_site_fract_y
_atom_site_fract_z
_atom_site_U_iso_or_equiv
_atom_site_adp_type
_atom_site_occupancy
_atom_site_calc_flag
_atom_site_refinement_flags
_atom_site_disorder_assembly
_atom_site_disorder_group
P P 0.36581(5) 0.0000 0.79303(14) 0.0150(3) Uani 1 d S . .
Cl1 Cl 0.34360(3) 0.18257(9) 0.91670(10) 0.0205(3) Uani 1 d . . .
C1 C 0.32741(19) 0.0000 0.5918(6) 0.0166(10) Uani 1 d S . .
C2 C 0.31523(14) 0.1378(4) 0.5116(4) 0.0187(7) Uani 1 d . . .
H2 H 0.3247 0.2314 0.5659 0.022 Uiso 1 calc R . .
C3 C 0.28923(14) 0.1359(4) 0.3523(4) 0.0225(8) Uani 1 d . . .
H3 H 0.2805 0.2291 0.2963 0.027 Uiso 1 calc R . .
C4 C 0.2756(2) 0.0000 0.2726(6) 0.0226(11) Uani 1 d S . .
H4 H 0.2569 0.0000 0.1634 0.027 Uiso 1 calc SR . .
C5 C 0.44376(19) 0.0000 0.7774(6) 0.0170(10) Uani 1 d S . .
C6 C 0.47308(16) 0.1365(4) 0.7629(5) 0.0314(9) Uani 1 d . . .
H6 H 0.4528 0.2300 0.7736 0.038 Uiso 1 calc R . .
C7 C 0.53215(16) 0.1347(5) 0.7327(5) 0.0363(10) Uani 1 d . . .
H7 H 0.5526 0.2279 0.7206 0.044 Uiso 1 calc R . .
C8 C 0.5619(2) 0.0000 0.7200(6) 0.0277(12) Uani 1 d S . .
H8 H 0.6030 0.0000 0.7023 0.033 Uiso 1 calc SR . .
Cl2 Cl 0.17863(7) 0.0000 0.89508(17) 0.0256(4) Uani 0.866(4) d SP . 1
Cl3 Cl 0.13750(7) 0.0000 0.60949(19) 0.0293(4) Uani 0.866(4) d SP . 1
Cl4 Cl 0.10399(10) 0.0000 0.3535(2) 0.0495(6) Uani 0.866(4) d SP . 1
Cl- Cl 0.1043(4) 0.0000 0.4941(11) 0.021(3) Uiso 0.134(4) d SP . 2
Cl5 Cl 0.04275(7) 0.0000 0.96952(18) 0.0379(4) Uani 1 d S . .

loop_
_atom_site_aniso_label
_atom_site_aniso_U_11
_atom_site_aniso_U_22
_atom_site_aniso_U_33
_atom_site_aniso_U_23
_atom_site_aniso_U_13
_atom_site_aniso_U_12
P 0.0146(6) 0.0142(6) 0.0166(6) 0.000 0.0032(4) 0.000
Cl1 0.0220(4) 0.0184(5) 0.0213(5) -0.0047(3) 0.0039(3) 0.0023(3)
C1 0.012(2) 0.016(2) 0.021(2) 0.000 0.0036(17) 0.000
C2 0.0199(16) 0.0141(17) 0.0222(17) -0.0009(14) 0.0043(13) 0.0031(13)
C3 0.0203(16) 0.024(2) 0.0234(19) 0.0032(15) 0.0050(13) 0.0051(14)
C4 0.013(2) 0.035(3) 0.020(3) 0.000 0.0051(18) 0.000
C5 0.013(2) 0.021(2) 0.016(2) 0.000 0.0008(17) 0.000
C6 0.0244(19) 0.019(2) 0.052(2) -0.0050(18) 0.0116(16) -0.0023(15)
C7 0.026(2) 0.032(2) 0.052(3) -0.010(2) 0.0128(17) -0.0121(17)
C8 0.020(2) 0.039(3) 0.025(3) 0.000 0.007(2) 0.000
Cl2 0.0425(9) 0.0112(7) 0.0233(8) 0.000 0.0033(6) 0.000
Cl3 0.0405(9) 0.0181(8) 0.0292(9) 0.000 -0.0004(6) 0.000
Cl4 0.0802(14) 0.0280(9) 0.0377(11) 0.000 -0.0216(9) 0.000
Cl5 0.0517(9) 0.0242(7) 0.0378(8) 0.000 0.0020(6) 0.000

loop_
_atom_type_symbol
_atom_type_description
_atom_type_scat_dispersion_real
_atom_type_scat_dispersion_imag
_atom_type_scat_source
C C 0.0033 0.0016 'International Tables Vol C Tables 4.2.6.8 and 6.1.1.4'
H H 0.0000 0.0000 'International Tables Vol C Tables 4.2.6.8 and 6.1.1.4'
P P 0.1023 0.0942 'International Tables Vol C Tables 4.2.6.8 and 6.1.1.4'
Cl Cl 0.1484 0.1585 'International Tables Vol C Tables 4.2.6.8 and 6.1.1.4'

loop_
_geom_angle_atom_site_label_1
_geom_angle_atom_site_label_2
_geom_angle_atom_site_label_3
_geom_angle
_geom_angle_site_symmetry_1
_geom_angle_site_symmetry_3
_geom_angle_publ_flag
C5 P C1 112.0(2) . . ?
C5 P Cl1 108.54(9) . 6 ?
C1 P Cl1 109.07(8) . 6 ?
C5 P Cl1 108.54(9) . . ?
C1 P Cl1 109.07(8) . . ?
Cl1 P Cl1 109.59(7) 6 . ?
C2 C1 C2 121.1(4) 6 . ?
C2 C1 P 119.3(2) 6 . ?
C2 C1 P 119.3(2) . . ?
C3 C2 C1 118.7(3) . . ?
C2 C3 C4 120.8(3) . . ?
C3 C4 C3 119.8(5) . 6 ?
C6 C5 C6 120.9(4) . 6 ?
C6 C5 P 119.4(2) . . ?
C6 C5 P 119.4(2) 6 . ?
C7 C6 C5 118.9(4) . . ?
C8 C7 C6 120.8(4) . . ?
C7 C8 C7 119.7(5) 6 . ?
Cl3 Cl2 Cl5 81.24(7) . . ?
Cl3 Cl2 Cl1 112.22(4) . 7_557 ?
Cl5 Cl2 Cl1 74.60(3) . 7_557 ?
Cl3 Cl2 Cl1 112.22(4) . 4_547 ?
Cl5 Cl2 Cl1 74.60(3) . 4_547 ?
Cl1 Cl2 Cl1 120.01(5) 7_557 4_547 ?
Cl4 Cl3 Cl2 178.09(10) . . ?
Cl3 Cl4 Cl5 175.87(11) . 1_554 ?
Cl5 Cl5 Cl2 176.90(11) 5_557 . ?

loop_
_geom_bond_atom_site_label_1
_geom_bond_atom_site_label_2
_geom_bond_distance
_geom_bond_site_symmetry_2
_geom_bond_publ_flag
P C5 1.780(4) . ?
P C1 1.788(5) . ?
P Cl1 1.9662(11) 6 ?
P Cl1 1.9662(11) . ?
C1 C2 1.393(4) 6 ?
C1 C2 1.393(4) . ?
C2 C3 1.374(5) . ?
C3 C4 1.382(4) . ?
C4 C3 1.382(4) 6 ?
C5 C6 1.381(4) . ?
C5 C6 1.381(4) 6 ?
C6 C7 1.375(5) . ?
C7 C8 1.371(5) . ?
C8 C7 1.371(5) 6 ?
Cl2 Cl3 2.419(2) . ?
Cl2 Cl5 3.171(2) . ?
Cl2 Cl1 3.2254(12) 7_557 ?
Cl2 Cl1 3.2254(12) 4_547 ?
Cl3 Cl4 2.144(2) . ?
Cl4 Cl5 3.300(2) 1_554 ?
Cl5 Cl5 2.025(3) 5_557 ?
